data_2216361
loop_
_publ_author_name
'Chun-Sen Liu'

_publ_section_title
;
 Diaquabis[3-(2-pyridyl)-1<i>H</i>-pyrazole-
 \k^2^<i>N</i>^2^,<i>N</i>^3^]cadmium(II) dinitrate
;
_journal_coeditor_code CI2499
_journal_issue 12
_journal_name_full 'Acta Crystallographica Section E'
_journal_page_first m3038
_journal_page_last m3039
_journal_paper_doi 10.1107/S1600536807054918
_journal_volume 63
_journal_year 2007
_chemical_formula_iupac '[Cd (C8 H7 N3)2 (H2 O)2] (N O3)2'
_chemical_formula_moiety 'C16 H18 Cd N6 O2 3+, 2(N O3 -)'
_chemical_formula_sum 'C16 H18 Cd N8 O8'
_chemical_formula_weight 562.78
_chemical_name_systematic
;
Diaquabis[3-(2-pyridyl)-1<i>H</i>-pyrazole-
\k^2^<i>N</i>^2^,<i>N</i>^3^]cadmium(II) dinitrate
;
_space_group_IT_number 14
_symmetry_cell_setting monoclinic
_symmetry_space_group_name_Hall '-P 2yn'
_symmetry_space_group_name_H-M 'P 1 21/n 1'
_atom_sites_solution_hydrogens geom
_atom_sites_solution_primary direct
_atom_sites_solution_secondary difmap
_audit_creation_method SHELXL-97
_cell_angle_alpha 90.00
_cell_angle_beta 94.04(3)
_cell_angle_gamma 90.00
_cell_formula_units_Z 2
_cell_length_a 8.1283(16)
_cell_length_b 10.461(2)
_cell_length_c 12.309(3)
_cell_measurement_reflns_used 666
_cell_measurement_temperature 293(2)
_cell_measurement_theta_max 22.5434
_cell_measurement_theta_min 2.3443
_cell_volume 1044.0(4)
_computing_cell_refinement 'SAINT (Bruker, 1998)'
_computing_data_collection 'SMART (Bruker, 1998)'
_computing_data_reduction 'SAINT (Bruker, 1998)'
_computing_molecular_graphics 'SHELXTL (Bruker, 1998)'
_computing_publication_material 'SHELXTL (Bruker, 1998) and PLATON (Spek, 2003)'
_computing_structure_refinement 'SHELXL97 (Sheldrick, 1997)'
_computing_structure_solution 'SHELXS97 (Sheldrick, 1997)'
_diffrn_ambient_temperature 293(2)
_diffrn_measured_fraction_theta_full 0.996
_diffrn_measured_fraction_theta_max 0.996
_diffrn_measurement_device_type 'Bruker SMART CCD area-detector'
_diffrn_measurement_method '\f and \w scans'
_diffrn_radiation_monochromator graphite
_diffrn_radiation_source 'fine-focus sealed tube'
_diffrn_radiation_type MoK\a
_diffrn_radiation_wavelength 0.71073
_diffrn_reflns_av_R_equivalents 0.0315
_diffrn_reflns_av_sigmaI/netI 0.0371
_diffrn_reflns_limit_h_max 10
_diffrn_reflns_limit_h_min -10
_diffrn_reflns_limit_k_max 13
_diffrn_reflns_limit_k_min -14
_diffrn_reflns_limit_l_max 15
_diffrn_reflns_limit_l_min -15
_diffrn_reflns_number 6639
_diffrn_reflns_theta_full 27.46
_diffrn_reflns_theta_max 27.46
_diffrn_reflns_theta_min 2.56
_diffrn_standards_number 0
_exptl_absorpt_coefficient_mu 1.110
_exptl_absorpt_correction_T_max 0.8451
_exptl_absorpt_correction_T_min 0.7950
_exptl_absorpt_correction_type multi-scan
_exptl_absorpt_process_details '(SADABS; Bruker, 1998)'
_exptl_crystal_colour colourless
_exptl_crystal_density_diffrn 1.790
_exptl_crystal_density_method 'not measured'
_exptl_crystal_description Block
_exptl_crystal_F_000 564
_exptl_crystal_size_max 0.22
_exptl_crystal_size_mid 0.18
_exptl_crystal_size_min 0.16
_refine_diff_density_max 0.432
_refine_diff_density_min -0.247
_refine_ls_extinction_method none
_refine_ls_goodness_of_fit_ref 0.928
_refine_ls_hydrogen_treatment constr
_refine_ls_matrix_type full
_refine_ls_number_parameters 151
_refine_ls_number_reflns 2377
_refine_ls_number_restraints 0
_refine_ls_restrained_S_all 0.928
_refine_ls_R_factor_all 0.0386
_refine_ls_R_factor_gt 0.0245
_refine_ls_shift/su_max 0.001
_refine_ls_shift/su_mean <0.001
_refine_ls_structure_factor_coef Fsqd
_refine_ls_weighting_details 'calc w=1/[\s^2^(Fo^2^)+(0.0278P)^2^] where P=(Fo^2^+2Fc^2^)/3'
_refine_ls_weighting_scheme calc
_refine_ls_wR_factor_gt 0.0550
_refine_ls_wR_factor_ref 0.0574
_reflns_number_gt 1810
_reflns_number_total 2377
_reflns_threshold_expression I>2\s(I)
_cod_data_source_file ci2499.cif
_cod_data_source_block I
_cod_depositor_comments
;
The following automatic conversions were performed:
'_symmetry_cell_setting' value 'Monoclinic' changed to 'monoclinic'
according to '/home/saulius/struct/CIF-dictionaries/cif_core.dic'
dictionary named 'cif_core.dic' version 2.4.1 from 2010-06-29.

Automatic conversion script
Id: cif_fix_enum 1527 2010-12-29 10:47:43Z saulius 

The following automatic conversions were performed:

'_symmetry_cell_setting' value 'Monoclinic' changed to 'monoclinic'
according to /home/saulius/struct/CIF-dictionaries/cif_core.dic
dictionary named 'cif_core.dic' version 2.4.1 from 2010-06-29.

Automatic conversion script
Id: cif_fix_values 1715 2011-07-08 13:25:40Z adriana 
;
_cod_original_sg_symbol_H-M 'P 21/n'
_cod_database_code 2216361
_cod_database_fobs_code 2216361

loop_
_symmetry_equiv_pos_as_xyz
'x, y, z'
'-x+1/2, y+1/2, -z+1/2'
'-x, -y, -z'
'x-1/2, -y-1/2, z-1/2'

loop_
_atom_site_type_symbol
_atom_site_label
_atom_site_fract_x
_atom_site_fract_y
_atom_site_fract_z
_atom_site_U_iso_or_equiv
_atom_site_adp_type
_atom_site_calc_flag
_atom_site_refinement_flags
_atom_site_occupancy
Cd Cd1 0.5000 1.0000 0.5000 0.03912(8) Uani d S 1
C C1 0.7329(3) 0.6068(2) 0.5375(2) 0.0564(6) Uani d . 1
H H1A 0.8148 0.5450 0.5353 0.068 Uiso calc R 1
C C2 0.5940(3) 0.5968(2) 0.5903(2) 0.0559(6) Uani d . 1
H H2A 0.5605 0.5283 0.6315 0.067 Uiso calc R 1
C C3 0.5102(3) 0.7142(2) 0.56918(17) 0.0423(5) Uani d . 1
C C4 0.3529(3) 0.7578(2) 0.60517(17) 0.0419(5) Uani d . 1
C C5 0.2468(3) 0.6775(2) 0.6560(2) 0.0593(7) Uani d . 1
H H5A 0.2746 0.5923 0.6686 0.071 Uiso calc R 1
C C6 0.1009(3) 0.7249(3) 0.6875(2) 0.0669(8) Uani d . 1
H H6A 0.0294 0.6719 0.7224 0.080 Uiso calc R 1
C C7 0.0596(3) 0.8489(3) 0.6681(2) 0.0610(7) Uani d . 1
H H7A -0.0398 0.8816 0.6890 0.073 Uiso calc R 1
C C8 0.1675(3) 0.9247(2) 0.6172(2) 0.0536(6) Uani d . 1
H H8A 0.1393 1.0095 0.6030 0.064 Uiso calc R 1
N N1 0.7326(2) 0.72088(19) 0.48873(18) 0.0529(5) Uani d . 1
H H1B 0.8102 0.7479 0.4506 0.064 Uiso calc R 1
N N2 0.5972(2) 0.78798(17) 0.50643(15) 0.0444(4) Uani d . 1
N N3 0.3126(2) 0.88119(17) 0.58709(14) 0.0416(4) Uani d . 1
N N4 -0.4146(2) 0.79729(19) 0.84554(14) 0.0449(4) Uani d . 1
O O1 -0.4736(2) 0.69650(17) 0.87871(16) 0.0685(5) Uani d . 1
O O2 -0.2770(2) 0.7968(2) 0.81080(17) 0.0818(6) Uani d . 1
O O3 -0.4952(3) 0.89658(17) 0.84575(19) 0.0767(6) Uani d . 1
O O1W 0.3392(2) 0.96843(16) 0.33963(14) 0.0583(5) Uani d . 1
H H1WA 0.3421 1.0117 0.2814 0.070 Uiso d R 1
H H1WB 0.2902 0.8984 0.3236 0.070 Uiso d R 1

loop_
_atom_site_aniso_label
_atom_site_aniso_U_11
_atom_site_aniso_U_22
_atom_site_aniso_U_33
_atom_site_aniso_U_12
_atom_site_aniso_U_13
_atom_site_aniso_U_23
Cd1 0.03983(12) 0.03118(11) 0.04703(13) -0.00183(10) 0.00790(8) 0.00727(10)
C1 0.0514(14) 0.0395(13) 0.0765(18) 0.0158(11) -0.0076(13) -0.0038(12)
C2 0.0613(15) 0.0411(12) 0.0636(16) 0.0000(12) -0.0068(12) 0.0072(12)
C3 0.0481(12) 0.0337(10) 0.0436(12) -0.0016(10) -0.0064(9) 0.0007(9)
C4 0.0517(12) 0.0379(11) 0.0353(11) -0.0125(10) -0.0017(9) 0.0024(9)
C5 0.0677(17) 0.0509(14) 0.0596(15) -0.0166(13) 0.0075(13) 0.0097(12)
C6 0.0603(16) 0.075(2) 0.0674(17) -0.0231(15) 0.0199(14) 0.0018(15)
C7 0.0428(13) 0.0773(19) 0.0655(16) -0.0073(13) 0.0222(12) -0.0123(15)
C8 0.0530(13) 0.0493(14) 0.0594(15) -0.0037(12) 0.0100(12) -0.0038(12)
N1 0.0448(10) 0.0454(11) 0.0690(13) 0.0079(9) 0.0072(9) -0.0014(10)
N2 0.0426(10) 0.0353(9) 0.0553(11) 0.0040(8) 0.0036(8) 0.0031(9)
N3 0.0402(9) 0.0412(10) 0.0440(10) -0.0051(8) 0.0069(8) 0.0009(8)
N4 0.0498(11) 0.0432(10) 0.0414(10) -0.0084(9) 0.0017(8) -0.0012(8)
O1 0.0753(12) 0.0446(10) 0.0860(13) -0.0143(9) 0.0072(10) 0.0178(10)
O2 0.0574(11) 0.1002(16) 0.0920(15) -0.0163(11) 0.0359(10) -0.0100(13)
O3 0.0805(13) 0.0438(10) 0.1049(16) 0.0108(10) -0.0012(11) -0.0007(11)
O1W 0.0690(11) 0.0541(10) 0.0504(9) -0.0187(8) -0.0056(8) 0.0104(8)

loop_
_atom_type_symbol
_atom_type_description
_atom_type_scat_dispersion_real
_atom_type_scat_dispersion_imag
_atom_type_scat_source
C C 0.0033 0.0016 'International Tables Vol C Tables 4.2.6.8 and 6.1.1.4'
H H 0.0000 0.0000 'International Tables Vol C Tables 4.2.6.8 and 6.1.1.4'
N N 0.0061 0.0033 'International Tables Vol C Tables 4.2.6.8 and 6.1.1.4'
O O 0.0106 0.0060 'International Tables Vol C Tables 4.2.6.8 and 6.1.1.4'
Cd Cd -0.8075 1.2024 'International Tables Vol C Tables 4.2.6.8 and 6.1.1.4'

loop_
_geom_angle_atom_site_label_1
_geom_angle_atom_site_label_2
_geom_angle_atom_site_label_3
_geom_angle_site_symmetry_1
_geom_angle_site_symmetry_3
_geom_angle
_geom_angle_publ_flag
N3 Cd1 N3 . 3_676 180 yes
N3 Cd1 O1W . 3_676 91.87(6) yes
N3 Cd1 O1W 3_676 3_676 88.13(6) ?
N3 Cd1 O1W . . 88.13(6) yes
N3 Cd1 O1W 3_676 . 91.87(6) ?
O1W Cd1 O1W 3_676 . 180 yes
N3 Cd1 N2 . . 72.87(6) yes
N3 Cd1 N2 3_676 . 107.13(6) ?
O1W Cd1 N2 3_676 . 86.43(7) ?
O1W Cd1 N2 . . 93.57(7) yes
N3 Cd1 N2 . 3_676 107.13(6) yes
N3 Cd1 N2 3_676 3_676 72.87(6) ?
O1W Cd1 N2 3_676 3_676 93.57(7) ?
O1W Cd1 N2 . 3_676 86.43(7) yes
N2 Cd1 N2 . 3_676 180 yes
N1 C1 C2 . . 108.2(2) ?
N1 C1 H1A . . 125.9 ?
C2 C1 H1A . . 125.9 ?
C1 C2 C3 . . 104.6(2) ?
C1 C2 H2A . . 127.7 ?
C3 C2 H2A . . 127.7 ?
N2 C3 C2 . . 109.9(2) ?
N2 C3 C4 . . 120.58(18) ?
C2 C3 C4 . . 129.5(2) ?
N3 C4 C5 . . 120.3(2) ?
N3 C4 C3 . . 117.32(18) ?
C5 C4 C3 . . 122.4(2) ?
C6 C5 C4 . . 119.3(3) ?
C6 C5 H5A . . 120.4 ?
C4 C5 H5A . . 120.4 ?
C7 C6 C5 . . 120.4(2) ?
C7 C6 H6A . . 119.8 ?
C5 C6 H6A . . 119.8 ?
C6 C7 C8 . . 118.4(2) ?
C6 C7 H7A . . 120.8 ?
C8 C7 H7A . . 120.8 ?
N3 C8 C7 . . 122.4(2) ?
N3 C8 H8A . . 118.8 ?
C7 C8 H8A . . 118.8 ?
C1 N1 N2 . . 111.8(2) ?
C1 N1 H1B . . 124.1 ?
N2 N1 H1B . . 124.1 ?
C3 N2 N1 . . 105.52(17) ?
C3 N2 Cd1 . . 112.07(13) ?
N1 N2 Cd1 . . 140.14(14) ?
C8 N3 C4 . . 119.2(2) ?
C8 N3 Cd1 . . 124.93(16) ?
C4 N3 Cd1 . . 115.83(14) ?
O2 N4 O3 . . 120.3(2) ?
O2 N4 O1 . . 119.7(2) ?
O3 N4 O1 . . 120.0(2) ?
Cd1 O1W H1WA . . 126.6 ?
Cd1 O1W H1WB . . 123.3 ?
H1WA O1W H1WB . . 107.7 ?

loop_
_geom_bond_atom_site_label_1
_geom_bond_atom_site_label_2
_geom_bond_site_symmetry_2
_geom_bond_distance
_geom_bond_publ_flag
Cd1 N3 . 2.2900(17) yes
Cd1 N3 3_676 2.2900(17) ?
Cd1 O1W 3_676 2.3133(18) ?
Cd1 O1W . 2.3133(18) yes
Cd1 N2 . 2.3539(18) yes
Cd1 N2 3_676 2.3539(18) ?
C1 N1 . 1.336(3) ?
C1 C2 . 1.346(4) ?
C1 H1A . 0.93 ?
C2 C3 . 1.420(3) ?
C2 H2A . 0.93 ?
C3 N2 . 1.330(3) ?
C3 C4 . 1.456(3) ?
C4 N3 . 1.346(3) ?
C4 C5 . 1.384(3) ?
C5 C6 . 1.367(4) ?
C5 H5A . 0.93 ?
C6 C7 . 1.357(4) ?
C6 H6A . 0.93 ?
C7 C8 . 1.366(3) ?
C7 H7A . 0.93 ?
C8 N3 . 1.341(3) ?
C8 H8A . 0.93 ?
N1 N2 . 1.337(2) ?
N1 H1B . 0.86 ?
N4 O2 . 1.226(2) ?
N4 O3 . 1.228(2) ?
N4 O1 . 1.239(2) ?
O1W H1WA . 0.85 ?
O1W H1WB . 0.85 ?

loop_
_geom_hbond_atom_site_label_D
_geom_hbond_atom_site_label_H
_geom_hbond_atom_site_label_A
_geom_hbond_site_symmetry_A
_geom_hbond_distance_DH
_geom_hbond_distance_HA
_geom_hbond_distance_DA
_geom_hbond_angle_DHA
_geom_hbond_publ_flag
O1W H1WA O2 3_576 0.85 2.34 3.096(3) 148 yes
O1W H1WA O3 3_576 0.85 2.28 3.036(3) 149 yes
O1W H1WB O2 4_675 0.85 2.12 2.944(3) 164 yes
N1 H1B O1 4_775 0.86 2.10 2.956(3) 171 yes
N1 H1B O3 4_775 0.86 2.60 3.170(3) 125 yes
O1W H1WB O1 4_675 0.85 2.50 3.138(2) 133 yes
C1 H1A O3 2_546 0.93 2.53 3.319(3) 143 yes
C8 H8A O1 2_456 0.93 2.39 3.253(3) 153 yes

loop_
_geom_torsion_atom_site_label_1
_geom_torsion_atom_site_label_2
_geom_torsion_atom_site_label_3
_geom_torsion_atom_site_label_4
_geom_torsion_site_symmetry_1
_geom_torsion
N1 C1 C2 C3 . 0.1(3)
C1 C2 C3 N2 . 0.3(3)
C1 C2 C3 C4 . 179.9(2)
N2 C3 C4 N3 . -10.1(3)
C2 C3 C4 N3 . 170.3(2)
N2 C3 C4 C5 . 169.8(2)
C2 C3 C4 C5 . -9.8(4)
N3 C4 C5 C6 . 0.1(4)
C3 C4 C5 C6 . -179.9(2)
C4 C5 C6 C7 . 0.7(4)
C5 C6 C7 C8 . -0.3(4)
C6 C7 C8 N3 . -0.8(4)
C2 C1 N1 N2 . -0.4(3)
C2 C3 N2 N1 . -0.5(2)
C4 C3 N2 N1 . 179.83(19)
C2 C3 N2 Cd1 . -166.96(15)
C4 C3 N2 Cd1 . 13.4(2)
C1 N1 N2 C3 . 0.6(3)
C1 N1 N2 Cd1 . 160.79(18)
N3 Cd1 N2 C3 . -9.12(14)
N3 Cd1 N2 C3 3_676 170.88(14)
O1W Cd1 N2 C3 3_676 83.94(15)
O1W Cd1 N2 C3 . -96.06(15)
N3 Cd1 N2 N1 . -168.5(2)
N3 Cd1 N2 N1 3_676 11.5(2)
O1W Cd1 N2 N1 3_676 -75.4(2)
O1W Cd1 N2 N1 . 104.6(2)
C7 C8 N3 C4 . 1.5(4)
C7 C8 N3 Cd1 . 179.34(19)
C5 C4 N3 C8 . -1.1(3)
C3 C4 N3 C8 . 178.82(19)
C5 C4 N3 Cd1 . -179.15(17)
C3 C4 N3 Cd1 . 0.8(2)
O1W Cd1 N3 C8 3_676 100.70(18)
O1W Cd1 N3 C8 . -79.30(18)
N2 Cd1 N3 C8 . -173.62(19)
N2 Cd1 N3 C8 3_676 6.38(19)
O1W Cd1 N3 C4 3_676 -81.39(16)
O1W Cd1 N3 C4 . 98.61(16)
N2 Cd1 N3 C4 . 4.29(14)
N2 Cd1 N3 C4 3_676 -175.71(14)
